data_4124394
loop_
_publ_author_name
'Normand, Adrien T.'
'Daniliuc, Constantin G.'
'Wibbeling, Birgit'
'Kehr, Gerald'
'Le Gendre, Pierre'
'Erker, Gerhard'

_publ_section_title
;
 Phosphido- and Amidozirconocene Cation-Based Frustrated Lewis Pair
 Chemistry.
;
_journal_name_full 'Journal of the American Chemical Society'
_journal_page_first 150811081316009
_journal_paper_doi 10.1021/jacs.5b06551
_journal_year 2015
_chemical_formula_sum 'C41 H23 B F15 N Zr'
_chemical_formula_weight 916.63
_space_group_crystal_system monoclinic
_space_group_IT_number 14
_space_group_name_Hall '-P 2yn'
_space_group_name_H-M_alt 'P 1 21/n 1'
_symmetry_space_group_name_Hall '-P 2yn'
_symmetry_space_group_name_H-M 'P 1 21/n 1'
_atom_sites_solution_hydrogens mixed
_cell_angle_alpha 90
_cell_angle_beta 98.326(3)
_cell_angle_gamma 90
_cell_formula_units_Z 4
_cell_length_a 12.2769(10)
_cell_length_b 17.2992(13)
_cell_length_c 17.0269(12)
_cell_measurement_reflns_used 9908
_cell_measurement_temperature 100.(2)
_cell_measurement_theta_max 26.5117
_cell_measurement_theta_min 2.6470
_cell_volume 3578.1(5)
_computing_cell_refinement 'SAINT V8.34A (Bruker AXS Inc., 2013)'
_computing_data_collection
;
APEX2 v.2014.1-1 (Bruker AXS Inc., 2014)
;
_computing_data_reduction 'SAINT V8.34A (Bruker AXS Inc., 2013)'
_computing_molecular_graphics 'XP (Sheldrick, 2014)'
_computing_publication_material 'SHELXL-2014 (Sheldrick, 2014)'
_computing_structure_refinement 'SHELXL-2014/7 (Sheldrick, 2014)'
_computing_structure_solution 'SHELXL-2014 (Sheldrick, 2014)'
_diffrn_ambient_temperature 100.(2)
_diffrn_detector_area_resol_mean 10.4167
_diffrn_measured_fraction_theta_full 0.991
_diffrn_measured_fraction_theta_max 0.991
_diffrn_measurement_device_type 'Bruker D8 Venture PHOTON 100 CMOS'
_diffrn_measurement_method 'omega and phi scans'
_diffrn_radiation_monochromator 'MX mirror'
_diffrn_radiation_type 'Mo K\a'
_diffrn_radiation_wavelength 0.71073
_diffrn_reflns_av_R_equivalents 0.0532
_diffrn_reflns_av_unetI/netI 0.0304
_diffrn_reflns_limit_h_max 15
_diffrn_reflns_limit_h_min -15
_diffrn_reflns_limit_k_max 21
_diffrn_reflns_limit_k_min -21
_diffrn_reflns_limit_l_max 21
_diffrn_reflns_limit_l_min -20
_diffrn_reflns_number 49420
_diffrn_reflns_theta_full 26.52
_diffrn_reflns_theta_max 26.52
_diffrn_reflns_theta_min 2.25
_diffrn_source 'Mo ImS'
_diffrn_source_type 'micro focus tube'
_exptl_absorpt_coefficient_mu 0.420
_exptl_absorpt_correction_T_max 0.93
_exptl_absorpt_correction_T_min 0.85
_exptl_absorpt_correction_type multi-scan
_exptl_absorpt_process_details
;
Bruker AXS (2014). SADABS, Version 2014/2, Bruker AXS Inc., Madison, Wisconsin,
USA.
;
_exptl_crystal_colour yellow
_exptl_crystal_density_diffrn 1.702
_exptl_crystal_density_method 'not measured'
_exptl_crystal_description prism
_exptl_crystal_F_000 1824
_exptl_crystal_size_max 0.185
_exptl_crystal_size_mid 0.180
_exptl_crystal_size_min 0.172
_refine_diff_density_max 0.306
_refine_diff_density_min -0.582
_refine_ls_extinction_method none
_refine_ls_goodness_of_fit_ref 1.074
_refine_ls_hydrogen_treatment mixed
_refine_ls_matrix_type full
_refine_ls_number_parameters 544
_refine_ls_number_reflns 7378
_refine_ls_number_restraints 0
_refine_ls_restrained_S_all 1.074
_refine_ls_R_factor_all 0.0443
_refine_ls_R_factor_gt 0.0316
_refine_ls_shift/su_max 0.002
_refine_ls_shift/su_mean 0.000
_refine_ls_structure_factor_coef Fsqd
_refine_ls_weighting_details 'w=1/[\s^2^(Fo^2^)+(0.0223P)^2^+3.6673P] where P=(Fo^2^+2Fc^2^)/3'
_refine_ls_weighting_scheme calc
_refine_ls_wR_factor_gt 0.0655
_refine_ls_wR_factor_ref 0.0710
_reflns_number_gt 6117
_reflns_number_total 7378
_reflns_threshold_expression 'I > 2\s(I)'
_cod_data_source_file ja5b06551_si_002.cif
_cod_data_source_block erk8029
_cod_database_code 4124394

loop_
_space_group_symop_operation_xyz
'x, y, z'
'-x+1/2, y+1/2, -z+1/2'
'-x, -y, -z'
'x-1/2, -y-1/2, z-1/2'

loop_
_atom_site_type_symbol
_atom_site_label
_atom_site_fract_x
_atom_site_fract_y
_atom_site_fract_z
_atom_site_U_iso_or_equiv
_atom_site_adp_type
_atom_site_calc_flag
_atom_site_refinement_flags_adp
_atom_site_refinement_flags_posn
_atom_site_occupancy
B B1 0.29867(18) 0.31439(14) 0.74618(14) 0.0139(5) Uani d . . 1
C C1 0.69992(17) 0.27638(13) 0.64182(14) 0.0214(5) Uani d . . 1
H H1 0.7401 0.2518 0.6868 0.026 Uiso calc U R 1
N N1 0.40184(14) 0.23907(10) 0.48163(10) 0.0137(3) Uani d . . 1
Zr Zr1 0.50830(2) 0.23026(2) 0.58859(2) 0.01243(6) Uani d . . 1
C C2 0.69810(18) 0.25412(13) 0.56147(14) 0.0234(5) Uani d . . 1
H H2 0.7354 0.2111 0.5432 0.028 Uiso calc U R 1
C C3 0.63168(18) 0.30678(14) 0.51372(14) 0.0233(5) Uani d . . 1
H H3 0.6183 0.3066 0.4574 0.028 Uiso calc U R 1
C C4 0.58825(18) 0.35993(13) 0.56348(14) 0.0228(5) Uani d . . 1
H H4 0.5387 0.4009 0.5469 0.027 Uiso calc U R 1
C C5 0.63168(17) 0.34127(13) 0.64284(14) 0.0217(5) Uani d . . 1
H H5 0.6171 0.3681 0.6889 0.026 Uiso calc U R 1
C C6 0.54946(19) 0.12756(13) 0.69279(13) 0.0211(5) Uani d . . 1
H H6 0.5802 0.1435 0.7447 0.025 Uiso calc U R 1
C C7 0.60825(19) 0.10896(12) 0.63063(14) 0.0218(5) Uani d . . 1
H H7 0.6861 0.1091 0.6335 0.026 Uiso calc U R 1
C C8 0.53235(19) 0.09012(12) 0.56316(14) 0.0209(5) Uani d . . 1
H H8 0.5497 0.0764 0.5124 0.025 Uiso calc U R 1
C C9 0.42549(18) 0.09533(12) 0.58490(13) 0.0190(5) Uani d . . 1
H H9 0.3583 0.085 0.5513 0.023 Uiso calc U R 1
C C10 0.43599(18) 0.11820(12) 0.66430(13) 0.0194(5) Uani d . . 1
H H10 0.3772 0.1261 0.6941 0.023 Uiso calc U R 1
C C31 0.37214(16) 0.31333(12) 0.44507(12) 0.0150(4) Uani d . . 1
C C32 0.40783(18) 0.33352(13) 0.37384(13) 0.0213(5) Uani d . . 1
H H32 0.4533 0.299 0.3497 0.026 Uiso calc U R 1
C C33 0.3774(2) 0.40362(14) 0.33792(14) 0.0255(5) Uani d . . 1
H H33 0.4031 0.4174 0.2898 0.031 Uiso calc U R 1
C C34 0.30962(19) 0.45388(13) 0.37207(14) 0.0244(5) Uani d . . 1
H H34 0.2884 0.5018 0.3472 0.029 Uiso calc U R 1
C C35 0.27317(19) 0.43396(13) 0.44224(14) 0.0224(5) Uani d . . 1
H H35 0.2269 0.4683 0.4658 0.027 Uiso calc U R 1
C C36 0.30385(17) 0.36365(13) 0.47876(13) 0.0186(4) Uani d . . 1
H H36 0.278 0.3501 0.5269 0.022 Uiso calc U R 1
C C21 0.35294(17) 0.17916(12) 0.42897(12) 0.0147(4) Uani d . . 1
C C22 0.41598(18) 0.13613(12) 0.38326(13) 0.0186(4) Uani d . . 1
H H22 0.4926 0.146 0.3863 0.022 Uiso calc U R 1
C C23 0.3670(2) 0.07881(13) 0.33316(13) 0.0239(5) Uani d . . 1
H H23 0.4104 0.0489 0.3026 0.029 Uiso calc U R 1
C C24 0.2550(2) 0.06508(13) 0.32758(13) 0.0263(5) Uani d . . 1
H H24 0.2218 0.0254 0.2937 0.032 Uiso calc U R 1
C C25 0.1916(2) 0.10918(13) 0.37133(14) 0.0249(5) Uani d . . 1
H H25 0.1146 0.1003 0.3666 0.03 Uiso calc U R 1
C C26 0.23976(17) 0.16620(13) 0.42207(13) 0.0189(5) Uani d . . 1
H H26 0.1959 0.1964 0.452 0.023 Uiso calc U R 1
C C71 0.38309(17) 0.30318(13) 0.67825(13) 0.0152(4) Uani d . . 1
H H71A 0.4577(19) 0.2891(13) 0.7060(13) 0.013(6) Uiso d . . 1
H H71B 0.352(2) 0.2615(14) 0.6432(15) 0.023(6) Uiso d . . 1
H H71C 0.389(2) 0.3503(15) 0.6488(15) 0.025(7) Uiso d . . 1
C C41 0.17492(16) 0.33071(12) 0.69565(12) 0.0148(4) Uani d . . 1
C C42 0.12683(17) 0.27775(13) 0.63884(13) 0.0174(4) Uani d . . 1
F F42 0.17886(10) 0.21000(7) 0.62829(7) 0.0223(3) Uani d . . 1
C C43 0.02687(18) 0.28802(13) 0.59144(13) 0.0211(5) Uani d . . 1
F F43 -0.01312(11) 0.23417(8) 0.53771(8) 0.0298(3) Uani d . . 1
C C44 -0.03144(17) 0.35511(14) 0.59870(13) 0.0203(5) Uani d . . 1
F F44 -0.12780(10) 0.36797(8) 0.55224(8) 0.0278(3) Uani d . . 1
C C45 0.01043(17) 0.40934(13) 0.65297(13) 0.0180(4) Uani d . . 1
F F45 -0.04429(10) 0.47561(8) 0.65997(8) 0.0247(3) Uani d . . 1
C C46 0.11184(17) 0.39656(13) 0.69927(12) 0.0172(4) Uani d . . 1
F F46 0.14551(10) 0.45566(7) 0.74947(8) 0.0233(3) Uani d . . 1
C C51 0.33614(16) 0.38576(12) 0.80804(12) 0.0135(4) Uani d . . 1
C C52 0.28904(16) 0.39321(12) 0.87727(12) 0.0161(4) Uani d . . 1
F F52 0.20944(10) 0.34246(7) 0.89151(7) 0.0215(3) Uani d . . 1
C C53 0.31292(17) 0.45098(13) 0.93230(12) 0.0175(4) Uani d . . 1
F F53 0.26314(11) 0.45344(8) 0.99815(7) 0.0258(3) Uani d . . 1
C C54 0.38770(17) 0.50742(12) 0.92017(12) 0.0174(4) Uani d . . 1
F F54 0.41386(11) 0.56396(8) 0.97345(8) 0.0261(3) Uani d . . 1
C C55 0.43734(17) 0.50375(12) 0.85275(13) 0.0167(4) Uani d . . 1
F F55 0.51316(11) 0.55736(7) 0.84065(8) 0.0247(3) Uani d . . 1
C C56 0.41157(16) 0.44396(12) 0.79929(12) 0.0142(4) Uani d . . 1
F F56 0.46766(10) 0.44478(7) 0.73618(7) 0.0186(3) Uani d . . 1
C C61 0.30746(16) 0.23372(12) 0.79914(12) 0.0145(4) Uani d . . 1
C C62 0.40935(17) 0.21218(12) 0.84035(12) 0.0161(4) Uani d . . 1
F F62 0.49773(10) 0.25980(7) 0.84007(7) 0.0198(3) Uani d . . 1
C C63 0.42966(18) 0.14446(13) 0.88198(13) 0.0189(5) Uani d . . 1
F F63 0.53096(11) 0.12872(8) 0.92050(8) 0.0265(3) Uani d . . 1
C C64 0.34542(19) 0.09268(12) 0.88441(13) 0.0204(5) Uani d . . 1
F F64 0.36283(12) 0.02577(7) 0.92422(8) 0.0287(3) Uani d . . 1
C C65 0.24204(18) 0.11143(13) 0.84716(13) 0.0207(5) Uani d . . 1
F F65 0.15762(11) 0.06236(8) 0.85128(9) 0.0309(3) Uani d . . 1
C C66 0.22504(17) 0.18050(13) 0.80711(13) 0.0176(4) Uani d . . 1
F F66 0.11887(10) 0.19511(8) 0.77564(8) 0.0244(3) Uani d . . 1

loop_
_atom_site_aniso_label
_atom_site_aniso_U_11
_atom_site_aniso_U_22
_atom_site_aniso_U_33
_atom_site_aniso_U_12
_atom_site_aniso_U_13
_atom_site_aniso_U_23
B1 0.0096(10) 0.0181(12) 0.0147(12) -0.0003(9) 0.0040(9) -0.0003(9)
C1 0.0104(10) 0.0280(12) 0.0258(12) -0.0063(9) 0.0027(9) -0.0010(10)
N1 0.0114(8) 0.0137(8) 0.0170(9) -0.0016(7) 0.0057(7) -0.0009(7)
Zr1 0.00961(9) 0.01344(10) 0.01488(10) -0.00114(8) 0.00393(7) -0.00141(8)
C2 0.0136(11) 0.0246(12) 0.0341(13) -0.0056(9) 0.0107(9) -0.0078(10)
C3 0.0165(11) 0.0346(13) 0.0201(12) -0.0133(10) 0.0069(9) 0.0003(10)
C4 0.0155(11) 0.0191(11) 0.0337(13) -0.0065(9) 0.0029(9) 0.0024(10)
C5 0.0163(11) 0.0241(12) 0.0259(12) -0.0104(9) 0.0075(9) -0.0094(9)
C6 0.0256(12) 0.0176(11) 0.0191(11) 0.0014(9) -0.0002(9) 0.0025(9)
C7 0.0179(11) 0.0164(11) 0.0310(13) 0.0040(9) 0.0030(9) 0.0024(9)
C8 0.0266(12) 0.0145(10) 0.0230(12) 0.0034(9) 0.0084(9) -0.0011(9)
C9 0.0205(11) 0.0113(10) 0.0248(12) -0.0026(8) 0.0017(9) 0.0008(9)
C10 0.0223(11) 0.0152(10) 0.0221(12) -0.0002(9) 0.0076(9) 0.0044(9)
C31 0.0122(10) 0.0161(10) 0.0165(10) -0.0025(8) 0.0010(8) -0.0010(8)
C32 0.0200(11) 0.0225(12) 0.0234(12) -0.0007(9) 0.0097(9) -0.0015(9)
C33 0.0273(13) 0.0257(12) 0.0253(12) -0.0021(10) 0.0102(10) 0.0073(10)
C34 0.0277(13) 0.0172(11) 0.0274(13) -0.0011(9) 0.0013(10) 0.0053(9)
C35 0.0225(12) 0.0197(11) 0.0245(12) 0.0032(9) 0.0018(9) -0.0046(9)
C36 0.0166(10) 0.0222(11) 0.0174(11) -0.0002(9) 0.0038(8) -0.0006(9)
C21 0.0153(10) 0.0134(10) 0.0153(10) -0.0015(8) 0.0021(8) 0.0016(8)
C22 0.0186(11) 0.0178(11) 0.0202(11) -0.0001(9) 0.0057(9) 0.0003(9)
C23 0.0391(14) 0.0185(11) 0.0153(11) 0.0018(10) 0.0078(10) -0.0017(9)
C24 0.0388(14) 0.0187(11) 0.0182(12) -0.0065(10) -0.0062(10) 0.0001(9)
C25 0.0224(12) 0.0241(12) 0.0253(13) -0.0063(10) -0.0059(10) 0.0053(10)
C26 0.0164(11) 0.0189(11) 0.0213(12) -0.0005(9) 0.0029(9) 0.0007(9)
C71 0.0138(10) 0.0168(11) 0.0155(11) -0.0007(8) 0.0036(8) -0.0004(9)
C41 0.0123(10) 0.0190(11) 0.0137(10) -0.0020(8) 0.0041(8) 0.0015(8)
C42 0.0137(10) 0.0207(11) 0.0187(11) 0.0000(8) 0.0054(8) 0.0000(9)
F42 0.0192(6) 0.0225(7) 0.0249(7) -0.0015(5) 0.0023(5) -0.0076(5)
C43 0.0183(11) 0.0271(12) 0.0176(11) -0.0076(9) 0.0017(9) -0.0017(9)
F43 0.0232(7) 0.0359(8) 0.0274(8) -0.0080(6) -0.0058(6) -0.0082(6)
C44 0.0099(10) 0.0327(13) 0.0174(11) -0.0030(9) -0.0007(8) 0.0084(9)
F44 0.0122(6) 0.0421(8) 0.0268(7) -0.0043(6) -0.0053(5) 0.0087(6)
C45 0.0125(10) 0.0230(11) 0.0197(11) 0.0035(9) 0.0058(8) 0.0049(9)
F45 0.0169(6) 0.0285(7) 0.0287(7) 0.0073(6) 0.0031(5) 0.0067(6)
C46 0.0141(10) 0.0221(11) 0.0157(11) -0.0022(9) 0.0032(8) -0.0007(9)
F46 0.0194(7) 0.0230(7) 0.0255(7) 0.0054(5) -0.0033(5) -0.0065(5)
C51 0.0091(9) 0.0185(10) 0.0127(10) 0.0035(8) 0.0007(8) 0.0002(8)
C52 0.0110(10) 0.0196(11) 0.0182(11) -0.0004(8) 0.0031(8) 0.0010(8)
F52 0.0188(6) 0.0251(7) 0.0232(7) -0.0062(5) 0.0117(5) -0.0025(5)
C53 0.0171(10) 0.0235(11) 0.0130(10) 0.0032(9) 0.0054(8) -0.0006(8)
F53 0.0290(7) 0.0324(8) 0.0188(7) -0.0007(6) 0.0131(6) -0.0046(6)
C54 0.0174(10) 0.0176(11) 0.0164(11) 0.0044(8) -0.0003(8) -0.0050(8)
F54 0.0305(7) 0.0243(7) 0.0236(7) -0.0018(6) 0.0045(6) -0.0102(6)
C55 0.0132(10) 0.0162(10) 0.0209(11) -0.0009(8) 0.0035(8) 0.0008(8)
F55 0.0250(7) 0.0214(7) 0.0294(7) -0.0081(6) 0.0097(6) -0.0047(6)
C56 0.0109(9) 0.0191(10) 0.0132(10) 0.0036(8) 0.0043(8) 0.0009(8)
F56 0.0184(6) 0.0210(6) 0.0186(6) -0.0031(5) 0.0103(5) -0.0015(5)
C61 0.0142(10) 0.0174(10) 0.0127(10) -0.0004(8) 0.0047(8) -0.0021(8)
C62 0.0154(10) 0.0180(11) 0.0156(10) -0.0031(8) 0.0046(8) -0.0006(8)
F62 0.0121(6) 0.0224(7) 0.0242(7) -0.0033(5) -0.0003(5) 0.0030(5)
C63 0.0184(11) 0.0214(11) 0.0171(11) 0.0042(9) 0.0036(9) -0.0006(9)
F63 0.0223(7) 0.0275(7) 0.0284(7) 0.0076(6) -0.0013(6) 0.0058(6)
C64 0.0312(13) 0.0138(10) 0.0187(11) 0.0033(9) 0.0125(9) 0.0031(9)
F64 0.0421(8) 0.0171(7) 0.0302(8) 0.0051(6) 0.0163(6) 0.0073(6)
C65 0.0223(11) 0.0187(11) 0.0240(12) -0.0069(9) 0.0133(9) -0.0035(9)
F65 0.0300(8) 0.0253(7) 0.0407(9) -0.0126(6) 0.0163(6) 0.0001(6)
C66 0.0127(10) 0.0238(11) 0.0174(11) -0.0007(9) 0.0056(8) -0.0020(9)
F66 0.0117(6) 0.0319(7) 0.0302(7) -0.0042(5) 0.0054(5) 0.0035(6)

loop_
_atom_type_symbol
_atom_type_description
_atom_type_scat_dispersion_real
_atom_type_scat_dispersion_imag
_atom_type_scat_source
C C 0.0033 0.0016 'International Tables Vol C Tables 4.2.6.8 and 6.1.1.4'
H H 0.0000 0.0000 'International Tables Vol C Tables 4.2.6.8 and 6.1.1.4'
B B 0.0013 0.0007 'International Tables Vol C Tables 4.2.6.8 and 6.1.1.4'
N N 0.0061 0.0033 'International Tables Vol C Tables 4.2.6.8 and 6.1.1.4'
F F 0.0171 0.0103 'International Tables Vol C Tables 4.2.6.8 and 6.1.1.4'
Zr Zr -2.9673 0.5597 'International Tables Vol C Tables 4.2.6.8 and 6.1.1.4'

loop_
_geom_angle_atom_site_label_1
_geom_angle_atom_site_label_2
_geom_angle_atom_site_label_3
_geom_angle
C51 B1 C61 107.08(16)
C51 B1 C41 110.78(17)
C61 B1 C41 114.11(17)
C51 B1 C71 112.71(17)
C61 B1 C71 106.30(16)
C41 B1 C71 105.89(16)
C5 C1 C2 107.7(2)
C5 C1 Zr1 74.35(12)
C2 C1 Zr1 71.60(12)
C5 C1 H1 126.2
C2 C1 H1 126.2
Zr1 C1 H1 119.7
C21 N1 C31 108.25(16)
C21 N1 Zr1 129.88(13)
C31 N1 Zr1 121.71(13)
N1 Zr1 C2 108.21(7)
N1 Zr1 C7 122.27(7)
C2 Zr1 C7 75.84(8)
N1 Zr1 C8 89.68(7)
C2 Zr1 C8 89.50(8)
C7 Zr1 C8 32.92(7)
N1 Zr1 C3 82.26(7)
C2 Zr1 C3 32.74(8)
C7 Zr1 C3 106.51(8)
C8 Zr1 C3 109.38(8)
N1 Zr1 C4 89.83(7)
C2 Zr1 C4 54.35(8)
C7 Zr1 C4 127.97(8)
C8 Zr1 C4 141.45(8)
C3 Zr1 C4 32.63(8)
N1 Zr1 C6 134.81(7)
C2 Zr1 C6 98.71(8)
C7 Zr1 C6 32.61(7)
C8 Zr1 C6 54.30(7)
C3 Zr1 C6 131.41(8)
C4 Zr1 C6 135.18(7)
N1 Zr1 C1 136.31(7)
C2 Zr1 C1 32.94(8)
C7 Zr1 C1 76.57(8)
C8 Zr1 C1 104.04(8)
C3 Zr1 C1 54.05(7)
C4 Zr1 C1 53.96(7)
C6 Zr1 C1 83.58(7)
N1 Zr1 C5 121.87(7)
C2 Zr1 C5 54.04(7)
C7 Zr1 C5 106.90(8)
C8 Zr1 C5 136.20(8)
C3 Zr1 C5 53.83(7)
C4 Zr1 C5 32.60(7)
C6 Zr1 C5 103.30(8)
C1 Zr1 C5 32.17(7)
N1 Zr1 C9 81.25(7)
C2 Zr1 C9 122.16(7)
C7 Zr1 C9 53.89(7)
C8 Zr1 C9 32.69(7)
C3 Zr1 C9 138.08(8)
C4 Zr1 C9 168.78(8)
C6 Zr1 C9 53.60(7)
C1 Zr1 C9 130.34(7)
C5 Zr1 C9 156.88(7)
N1 Zr1 C10 106.01(7)
C2 Zr1 C10 128.72(8)
C7 Zr1 C10 53.65(7)
C8 Zr1 C10 53.68(7)
C3 Zr1 C10 160.07(8)
C4 Zr1 C10 159.43(7)
C6 Zr1 C10 32.45(7)
C1 Zr1 C10 115.60(7)
C5 Zr1 C10 128.54(7)
C9 Zr1 C10 31.78(7)
N1 Zr1 C71 97.25(7)
C2 Zr1 C71 132.16(7)
C7 Zr1 C71 122.83(7)
C8 Zr1 C71 131.32(7)
C3 Zr1 C71 119.29(7)
C4 Zr1 C71 86.92(7)
C6 Zr1 C71 90.23(7)
C1 Zr1 C71 103.40(7)
C5 Zr1 C71 78.14(7)
C9 Zr1 C71 100.88(7)
C10 Zr1 C71 78.28(7)
N1 Zr1 H71A 119.4(6)
C2 Zr1 H71A 116.6(5)
C7 Zr1 H71A 107.1(5)
C8 Zr1 H71A 127.5(5)
C3 Zr1 H71A 116.7(5)
C4 Zr1 H71A 85.3(5)
C6 Zr1 H71A 76.2(5)
C1 Zr1 H71A 84.7(5)
C5 Zr1 H71A 65.7(5)
C9 Zr1 H71A 105.0(5)
C10 Zr1 H71A 75.6(5)
C71 Zr1 H71A 22.2(5)
N1 Zr1 H71B 83.3(6)
C2 Zr1 H71B 153.4(6)
C7 Zr1 H71B 119.0(6)
C8 Zr1 H71B 115.1(6)
C3 Zr1 H71B 132.9(6)
C4 Zr1 H71B 103.1(6)
C6 Zr1 H71B 88.6(6)
C1 Zr1 H71B 124.4(6)
C5 Zr1 H71B 99.4(6)
C9 Zr1 H71B 82.7(6)
C10 Zr1 H71B 66.8(6)
C71 Zr1 H71B 21.5(6)
H71A Zr1 H71B 40.3(8)
C3 C2 C1 108.0(2)
C3 C2 Zr1 74.46(12)
C1 C2 Zr1 75.46(12)
C3 C2 H2 126.0
C1 C2 H2 126.0
Zr1 C2 H2 116.2
C2 C3 C4 108.4(2)
C2 C3 Zr1 72.79(13)
C4 C3 Zr1 74.22(13)
C2 C3 H3 125.8
C4 C3 H3 125.8
Zr1 C3 H3 119.0
C3 C4 C5 107.6(2)
C3 C4 Zr1 73.14(13)
C5 C4 Zr1 74.71(13)
C3 C4 H4 126.2
C5 C4 H4 126.2
Zr1 C4 H4 118.0
C1 C5 C4 108.3(2)
C1 C5 Zr1 73.48(12)
C4 C5 Zr1 72.69(12)
C1 C5 H5 125.9
C4 C5 H5 125.9
Zr1 C5 H5 119.8
C7 C6 C10 107.7(2)
C7 C6 Zr1 72.65(12)
C10 C6 Zr1 75.60(12)
C7 C6 H6 126.2
C10 C6 H6 126.2
Zr1 C6 H6 117.6
C6 C7 C8 108.5(2)
C6 C7 Zr1 74.74(13)
C8 C7 Zr1 73.72(12)
C6 C7 H7 125.8
C8 C7 H7 125.8
Zr1 C7 H7 117.7
C7 C8 C9 107.5(2)
C7 C8 Zr1 73.36(12)
C9 C8 Zr1 75.80(12)
C7 C8 H8 126.3
C9 C8 H8 126.3
Zr1 C8 H8 116.7
C10 C9 C8 108.2(2)
C10 C9 Zr1 74.66(12)
C8 C9 Zr1 71.51(12)
C10 C9 H9 125.9
C8 C9 H9 125.9
Zr1 C9 H9 119.7
C9 C10 C6 108.2(2)
C9 C10 Zr1 73.56(12)
C6 C10 Zr1 71.95(12)
C9 C10 H10 125.9
C6 C10 H10 125.9
Zr1 C10 H10 120.4
C36 C31 C32 119.2(2)
C36 C31 N1 120.47(19)
C32 C31 N1 120.30(19)
C33 C32 C31 120.4(2)
C33 C32 H32 119.8
C31 C32 H32 119.8
C32 C33 C34 120.2(2)
C32 C33 H33 119.9
C34 C33 H33 119.9
C35 C34 C33 119.7(2)
C35 C34 H34 120.1
C33 C34 H34 120.1
C34 C35 C36 120.3(2)
C34 C35 H35 119.9
C36 C35 H35 119.9
C31 C36 C35 120.2(2)
C31 C36 H36 119.9
C35 C36 H36 119.9
C22 C21 C26 119.7(2)
C22 C21 N1 121.14(18)
C26 C21 N1 119.16(19)
C23 C22 C21 120.0(2)
C23 C22 H22 120.0
C21 C22 H22 120.0
C24 C23 C22 120.2(2)
C24 C23 H23 119.9
C22 C23 H23 119.9
C25 C24 C23 120.0(2)
C25 C24 H24 120.0
C23 C24 H24 120.0
C24 C25 C26 120.4(2)
C24 C25 H25 119.8
C26 C25 H25 119.8
C25 C26 C21 119.8(2)
C25 C26 H26 120.1
C21 C26 H26 120.1
B1 C71 Zr1 157.94(15)
B1 C71 H71A 108.6(13)
Zr1 C71 H71A 65.5(13)
B1 C71 H71B 106.3(15)
Zr1 C71 H71B 60.2(15)
H71A C71 H71B 111.1(19)
B1 C71 H71C 111.3(15)
Zr1 C71 H71C 90.5(15)
H71A C71 H71C 108.6(19)
H71B C71 H71C 111.(2)
C46 C41 C42 112.77(18)
C46 C41 B1 126.41(18)
C42 C41 B1 120.69(18)
F42 C42 C43 115.41(19)
F42 C42 C41 119.78(18)
C43 C42 C41 124.8(2)
F43 C43 C44 120.00(19)
F43 C43 C42 120.9(2)
C44 C43 C42 119.0(2)
F44 C44 C45 119.9(2)
F44 C44 C43 120.7(2)
C45 C44 C43 119.35(19)
F45 C45 C44 120.19(19)
F45 C45 C46 120.2(2)
C44 C45 C46 119.5(2)
F46 C46 C41 121.77(18)
F46 C46 C45 113.75(19)
C41 C46 C45 124.5(2)
C56 C51 C52 112.86(18)
C56 C51 B1 127.14(18)
C52 C51 B1 119.99(18)
F52 C52 C53 115.85(18)
F52 C52 C51 119.21(18)
C53 C52 C51 124.9(2)
F53 C53 C52 120.75(19)
F53 C53 C54 119.55(19)
C52 C53 C54 119.7(2)
F54 C54 C53 121.03(19)
F54 C54 C55 120.41(19)
C53 C54 C55 118.54(19)
F55 C55 C54 119.57(19)
F55 C55 C56 120.64(19)
C54 C55 C56 119.75(19)
F56 C56 C55 114.77(18)
F56 C56 C51 120.96(18)
C55 C56 C51 124.26(19)
C66 C61 C62 112.77(19)
C66 C61 B1 128.36(18)
C62 C61 B1 118.84(18)
F62 C62 C63 115.61(18)
F62 C62 C61 119.58(18)
C63 C62 C61 124.8(2)
F63 C63 C64 119.98(19)
F63 C63 C62 120.6(2)
C64 C63 C62 119.4(2)
F64 C64 C65 120.4(2)
F64 C64 C63 120.8(2)
C65 C64 C63 118.8(2)
F65 C65 C64 119.5(2)
F65 C65 C66 120.6(2)
C64 C65 C66 119.8(2)
F66 C66 C65 115.13(19)
F66 C66 C61 120.58(19)
C65 C66 C61 124.3(2)

loop_
_geom_bond_atom_site_label_1
_geom_bond_atom_site_label_2
_geom_bond_distance
B1 C51 1.645(3)
B1 C61 1.657(3)
B1 C41 1.658(3)
B1 C71 1.672(3)
C1 C5 1.402(3)
C1 C2 1.418(3)
C1 Zr1 2.525(2)
C1 H1 0.95
N1 C21 1.443(3)
N1 C31 1.451(3)
N1 Zr1 2.0877(17)
Zr1 C2 2.475(2)
Zr1 C7 2.483(2)
Zr1 C8 2.488(2)
Zr1 C3 2.496(2)
Zr1 C4 2.510(2)
Zr1 C6 2.510(2)
Zr1 C5 2.536(2)
Zr1 C9 2.543(2)
Zr1 C10 2.557(2)
Zr1 C71 2.639(2)
Zr1 H71A 2.40(2)
Zr1 H71B 2.31(2)
C2 C3 1.401(3)
C2 H2 0.95
C3 C4 1.407(3)
C3 H3 0.95
C4 C5 1.416(3)
C4 H4 0.95
C5 H5 0.95
C6 C7 1.402(3)
C6 C10 1.416(3)
C6 H6 0.95
C7 C8 1.409(3)
C7 H7 0.95
C8 C9 1.417(3)
C8 H8 0.95
C9 C10 1.397(3)
C9 H9 0.95
C10 H10 0.95
C31 C36 1.389(3)
C31 C32 1.392(3)
C32 C33 1.385(3)
C32 H32 0.95
C33 C34 1.388(3)
C33 H33 0.95
C34 C35 1.379(3)
C34 H34 0.95
C35 C36 1.393(3)
C35 H35 0.95
C36 H36 0.95
C21 C22 1.390(3)
C21 C26 1.396(3)
C22 C23 1.387(3)
C22 H22 0.95
C23 C24 1.385(3)
C23 H23 0.95
C24 C25 1.382(4)
C24 H24 0.95
C25 C26 1.386(3)
C25 H25 0.95
C26 H26 0.95
C71 H71A 1.00(2)
C71 H71B 0.98(3)
C71 H71C 0.96(3)
C41 C46 1.384(3)
C41 C42 1.399(3)
C42 F42 1.359(2)
C42 C43 1.379(3)
C43 F43 1.348(3)
C43 C44 1.379(3)
C44 F44 1.343(2)
C44 C45 1.364(3)
C45 F45 1.343(2)
C45 C46 1.391(3)
C46 F46 1.358(2)
C51 C56 1.390(3)
C51 C52 1.392(3)
C52 F52 1.361(2)
C52 C53 1.372(3)
C53 F53 1.353(2)
C53 C54 1.376(3)
C54 F54 1.341(2)
C54 C55 1.377(3)
C55 F55 1.351(2)
C55 C56 1.384(3)
C56 F56 1.358(2)
C61 C66 1.389(3)
C61 C62 1.393(3)
C62 F62 1.363(2)
C62 C63 1.373(3)
C63 F63 1.347(2)
C63 C64 1.373(3)
C64 F64 1.343(2)
C64 C65 1.373(3)
C65 F65 1.349(2)
C65 C66 1.377(3)
C66 F66 1.359(2)

loop_
_geom_torsion_atom_site_label_1
_geom_torsion_atom_site_label_2
_geom_torsion_atom_site_label_3
_geom_torsion_atom_site_label_4
_geom_torsion
C5 C1 C2 C3 1.8(2)
Zr1 C1 C2 C3 67.95(15)
C5 C1 C2 Zr1 -66.15(15)
C1 C2 C3 C4 -2.4(2)
Zr1 C2 C3 C4 66.25(15)
C1 C2 C3 Zr1 -68.62(15)
C2 C3 C4 C5 2.0(2)
Zr1 C3 C4 C5 67.34(15)
C2 C3 C4 Zr1 -65.31(15)
C2 C1 C5 C4 -0.5(2)
Zr1 C1 C5 C4 -64.87(15)
C2 C1 C5 Zr1 64.32(15)
C3 C4 C5 C1 -0.9(2)
Zr1 C4 C5 C1 65.38(15)
C3 C4 C5 Zr1 -66.29(15)
C10 C6 C7 C8 1.5(2)
Zr1 C6 C7 C8 -66.58(15)
C10 C6 C7 Zr1 68.11(15)
C6 C7 C8 C9 -1.5(2)
Zr1 C7 C8 C9 -68.75(15)
C6 C7 C8 Zr1 67.26(16)
C7 C8 C9 C10 0.9(2)
Zr1 C8 C9 C10 -66.21(15)
C7 C8 C9 Zr1 67.09(15)
C8 C9 C10 C6 0.1(2)
Zr1 C9 C10 C6 -64.08(15)
C8 C9 C10 Zr1 64.14(15)
C7 C6 C10 C9 -1.0(2)
Zr1 C6 C10 C9 65.13(15)
C7 C6 C10 Zr1 -66.12(15)
C21 N1 C31 C36 113.5(2)
Zr1 N1 C31 C36 -70.7(2)
C21 N1 C31 C32 -63.6(2)
Zr1 N1 C31 C32 112.14(19)
C36 C31 C32 C33 1.3(3)
N1 C31 C32 C33 178.5(2)
C31 C32 C33 C34 -1.0(4)
C32 C33 C34 C35 0.4(4)
C33 C34 C35 C36 -0.2(3)
C32 C31 C36 C35 -1.1(3)
N1 C31 C36 C35 -178.24(19)
C34 C35 C36 C31 0.5(3)
C31 N1 C21 C22 104.1(2)
Zr1 N1 C21 C22 -71.2(2)
C31 N1 C21 C26 -73.8(2)
Zr1 N1 C21 C26 110.9(2)
C26 C21 C22 C23 -2.2(3)
N1 C21 C22 C23 179.93(19)
C21 C22 C23 C24 1.0(3)
C22 C23 C24 C25 0.7(3)
C23 C24 C25 C26 -1.3(3)
C24 C25 C26 C21 0.0(3)
C22 C21 C26 C25 1.7(3)
N1 C21 C26 C25 179.59(19)
C51 B1 C71 Zr1 133.6(3)
C61 B1 C71 Zr1 16.6(4)
C41 B1 C71 Zr1 -105.1(4)
C51 B1 C41 C46 3.9(3)
C61 B1 C41 C46 124.8(2)
C71 B1 C41 C46 -118.6(2)
C51 B1 C41 C42 179.37(18)
C61 B1 C41 C42 -59.7(3)
C71 B1 C41 C42 56.9(2)
C46 C41 C42 F42 -179.87(18)
B1 C41 C42 F42 4.1(3)
C46 C41 C42 C43 -0.8(3)
B1 C41 C42 C43 -176.8(2)
F42 C42 C43 F43 -1.3(3)
C41 C42 C43 F43 179.53(19)
F42 C42 C43 C44 179.73(19)
C41 C42 C43 C44 0.6(3)
F43 C43 C44 F44 -0.5(3)
C42 C43 C44 F44 178.4(2)
F43 C43 C44 C45 -179.55(19)
C42 C43 C44 C45 -0.6(3)
F44 C44 C45 F45 -0.1(3)
C43 C44 C45 F45 178.88(19)
F44 C44 C45 C46 -178.14(19)
C43 C44 C45 C46 0.9(3)
C42 C41 C46 F46 -178.51(18)
B1 C41 C46 F46 -2.7(3)
C42 C41 C46 C45 1.1(3)
B1 C41 C46 C45 176.8(2)
F45 C45 C46 F46 0.4(3)
C44 C45 C46 F46 178.43(19)
F45 C45 C46 C41 -179.17(19)
C44 C45 C46 C41 -1.2(3)
C61 B1 C51 C56 130.9(2)
C41 B1 C51 C56 -104.1(2)
C71 B1 C51 C56 14.4(3)
C61 B1 C51 C52 -50.4(2)
C41 B1 C51 C52 74.6(2)
C71 B1 C51 C52 -166.98(18)
C56 C51 C52 F52 176.63(17)
B1 C51 C52 F52 -2.2(3)
C56 C51 C52 C53 -0.2(3)
B1 C51 C52 C53 -179.00(19)
F52 C52 C53 F53 3.3(3)
C51 C52 C53 F53 -179.80(19)
F52 C52 C53 C54 -176.21(18)
C51 C52 C53 C54 0.7(3)
F53 C53 C54 F54 1.5(3)
C52 C53 C54 F54 -179.03(19)
F53 C53 C54 C55 180.00(18)
C52 C53 C54 C55 -0.5(3)
F54 C54 C55 F55 0.3(3)
C53 C54 C55 F55 -178.25(18)
F54 C54 C55 C56 178.37(18)
C53 C54 C55 C56 -0.2(3)
F55 C55 C56 F56 -0.1(3)
C54 C55 C56 F56 -178.16(18)
F55 C55 C56 C51 178.79(18)
C54 C55 C56 C51 0.7(3)
C52 C51 C56 F56 178.29(17)
B1 C51 C56 F56 -3.0(3)
C52 C51 C56 C55 -0.5(3)
B1 C51 C56 C55 178.18(19)
C51 B1 C61 C66 121.6(2)
C41 B1 C61 C66 -1.3(3)
C71 B1 C61 C66 -117.7(2)
C51 B1 C61 C62 -60.6(2)
C41 B1 C61 C62 176.42(18)
C71 B1 C61 C62 60.1(2)
C66 C61 C62 F62 -178.09(18)
B1 C61 C62 F62 3.8(3)
C66 C61 C62 C63 2.7(3)
B1 C61 C62 C63 -175.4(2)
F62 C62 C63 F63 1.1(3)
C61 C62 C63 F63 -179.61(19)
F62 C62 C63 C64 -179.14(19)
C61 C62 C63 C64 0.1(3)
F63 C63 C64 F64 -0.7(3)
C62 C63 C64 F64 179.60(19)
F63 C63 C64 C65 177.57(19)
C62 C63 C64 C65 -2.2(3)
F64 C64 C65 F65 0.5(3)
C63 C64 C65 F65 -177.75(19)
F64 C64 C65 C66 179.44(19)
C63 C64 C65 C66 1.2(3)
F65 C65 C66 F66 2.0(3)
C64 C65 C66 F66 -176.94(19)
F65 C65 C66 C61 -179.12(19)
C64 C65 C66 C61 1.9(3)
C62 C61 C66 F66 175.12(18)
B1 C61 C66 F66 -7.0(3)
C62 C61 C66 C65 -3.7(3)
B1 C61 C66 C65 174.2(2)
